data_7703229
loop_
_publ_author_name
'Lohrey, Trevor D.'
'Bergman, Robert G.'
'Arnold, John'

_publ_section_title
;
 Controlling dinitrogen functionalization at rhenium through alkali metal
 ion pairing.
;
_journal_issue 48
_journal_name_full 'Dalton transactions (Cambridge, England : 2003)'
_journal_page_first 17936
_journal_page_last 17944
_journal_paper_doi 10.1039/c9dt04489b
_journal_volume 48
_journal_year 2019
_chemical_formula_moiety 'C37 H55 N4 Re Si'
_chemical_formula_sum 'C37 H55 N4 Re Si'
_chemical_formula_weight 770.14
_chemical_properties_physical Air-sensitive,Moisture-sensitive
_space_group_crystal_system orthorhombic
_space_group_IT_number 62
_space_group_name_Hall '-P 2ac 2n'
_space_group_name_H-M_alt 'P n m a'
_atom_sites_solution_hydrogens geom
_atom_sites_solution_primary iterative
_atom_sites_solution_secondary difmap
_audit_creation_method SHELXL-2014/7
_audit_update_record
;
2019-07-24 deposited with the CCDC.	2019-11-25 downloaded from the CCDC.
;
_cell_angle_alpha 90
_cell_angle_beta 90
_cell_angle_gamma 90
_cell_formula_units_Z 4
_cell_length_a 17.4379(8)
_cell_length_b 19.7759(10)
_cell_length_c 10.2741(5)
_cell_measurement_reflns_used 43583
_cell_measurement_temperature 100(2)
_cell_measurement_theta_max 26.042
_cell_measurement_theta_min 2.291
_cell_volume 3543.0(3)
_computing_cell_refinement 'SAINT V8.38A Bruker, Madison WI'
_computing_data_collection 'Bruker APEX3 Bruker, Madison WI'
_computing_data_reduction 'SAINT V8.38A Bruker, Madison WI'
_computing_molecular_graphics ORTEP-32
_computing_publication_material WinGX
_computing_structure_refinement 'SHELXL-2014/7 (Sheldrick, 2014)'
_computing_structure_solution SHELXT
_diffrn_ambient_temperature 100(2)
_diffrn_detector_area_resol_mean 10.42
_diffrn_measured_fraction_theta_full 1.000
_diffrn_measured_fraction_theta_max 1.000
_diffrn_measurement_device_type 'Bruker D8 with PHOTON II CPAD detector'
_diffrn_measurement_method '\f and \w shutterless scans'
_diffrn_radiation_monochromator 'silicon 111'
_diffrn_radiation_type synchrotron
_diffrn_radiation_wavelength 0.7288
_diffrn_reflns_av_R_equivalents 0.0678
_diffrn_reflns_av_unetI/netI 0.0275
_diffrn_reflns_Laue_measured_fraction_full 1.000
_diffrn_reflns_Laue_measured_fraction_max 1.000
_diffrn_reflns_limit_h_max 21
_diffrn_reflns_limit_h_min -21
_diffrn_reflns_limit_k_max 23
_diffrn_reflns_limit_k_min -23
_diffrn_reflns_limit_l_max 12
_diffrn_reflns_limit_l_min -12
_diffrn_reflns_number 43583
_diffrn_reflns_point_group_measured_fraction_full 1.000
_diffrn_reflns_point_group_measured_fraction_max 1.000
_diffrn_reflns_theta_full 25.930
_diffrn_reflns_theta_max 26.042
_diffrn_reflns_theta_min 2.291
_diffrn_source 'Advanced Light Source, station 12.2.1'
_exptl_absorpt_coefficient_mu 3.699
_exptl_absorpt_correction_T_max 0.7457
_exptl_absorpt_correction_T_min 0.5532
_exptl_absorpt_correction_type multi-scan
_exptl_absorpt_process_details SADABS
_exptl_crystal_colour red
_exptl_crystal_density_diffrn 1.444
_exptl_crystal_description shard
_exptl_crystal_F_000 1576
_exptl_crystal_recrystallization_method 'Re-crystallisation from solvent: hexane'
_exptl_crystal_size_max 0.150
_exptl_crystal_size_mid 0.080
_exptl_crystal_size_min 0.045
_refine_diff_density_max 2.341
_refine_diff_density_min -3.334
_refine_diff_density_rms 0.148
_refine_ls_extinction_method none
_refine_ls_goodness_of_fit_ref 1.302
_refine_ls_hydrogen_treatment constr
_refine_ls_matrix_type full
_refine_ls_number_parameters 265
_refine_ls_number_reflns 3350
_refine_ls_number_restraints 97
_refine_ls_restrained_S_all 1.311
_refine_ls_R_factor_all 0.0432
_refine_ls_R_factor_gt 0.0419
_refine_ls_shift/su_max 0.005
_refine_ls_shift/su_mean 0.000
_refine_ls_structure_factor_coef Fsqd
_refine_ls_weighting_details 'w=1/[\s^2^(Fo^2^)+37.3726P] where P=(Fo^2^+2Fc^2^)/3'
_refine_ls_weighting_scheme calc
_refine_ls_wR_factor_gt 0.1045
_refine_ls_wR_factor_ref 0.1050
_reflns_Friedel_coverage 0.000
_reflns_number_gt 3215
_reflns_number_total 3350
_reflns_threshold_expression 'I > 2\s(I)'
_cod_data_source_file c9dt04489b2.cif
_cod_data_source_block shelx_CCDC2
_cod_depositor_comments
;
The following automatic conversions were performed:

data item '_atom_sites_solution_secondary' value 'diffmap' was
changed to 'difmap'.

Automatic conversion script
Id: cif_fix_values 7556 2019-12-06 15:28:31Z antanas 
;
_cod_database_code 7703229
_shelx_shelxl_version_number 2014/7
_shelx_space_group_comment
;
The symmetry employed for this shelxl refinement is uniquely defined
by the following loop, which should always be used as a source of
symmetry information in preference to the above space-group names.
They are only intended as comments.
;

loop_
_space_group_symop_operation_xyz
'x, y, z'
'-x+1/2, -y, z+1/2'
'-x, y+1/2, -z'
'x+1/2, -y+1/2, -z+1/2'
'-x, -y, -z'
'x-1/2, y, -z-1/2'
'x, -y-1/2, z'
'-x-1/2, y-1/2, z-1/2'

loop_
_atom_site_label
_atom_site_type_symbol
_atom_site_fract_x
_atom_site_fract_y
_atom_site_fract_z
_atom_site_U_iso_or_equiv
_atom_site_adp_type
_atom_site_occupancy
_atom_site_site_symmetry_order
_atom_site_calc_flag
_atom_site_refinement_flags_posn
_atom_site_refinement_flags_adp
_atom_site_refinement_flags_occupancy
_atom_site_disorder_assembly
_atom_site_disorder_group
C1 C 0.4854(6) 0.7500 0.3996(12) 0.063(4) Uani 1 2 d S TU P A 1
H1 H 0.4708 0.7500 0.3126 0.076 Uiso 1 2 calc R U P A 1
C2 C 0.4979(5) 0.6927(6) 0.4742(13) 0.073(3) Uani 1 1 d . U . A 1
H2 H 0.4931 0.6479 0.4480 0.088 Uiso 1 1 calc R U . A 1
C3 C 0.5193(4) 0.7164(6) 0.5965(9) 0.066(3) Uani 1 1 d . U . A 1
H3 H 0.5316 0.6893 0.6674 0.079 Uiso 1 1 calc R U . A 1
C4 C 0.1774(14) 0.8513(10) 0.239(3) 0.081(8) Uani 0.5 1 d . . P . .
H4A H 0.1656 0.8675 0.3247 0.121 Uiso 0.5 1 calc R U P . .
H4B H 0.1327 0.8551 0.1847 0.121 Uiso 0.5 1 calc R U P . .
H4C H 0.2182 0.8779 0.2025 0.121 Uiso 0.5 1 calc R U P . .
C5 C 0.2114(7) 0.7241(8) 0.0858(12) 0.033(4) Uani 0.5 1 d . . P . .
H5A H 0.1627 0.7346 0.0470 0.049 Uiso 0.5 1 calc R U P . .
H5B H 0.2200 0.6762 0.0813 0.049 Uiso 0.5 1 calc R U P . .
H5C H 0.2513 0.7473 0.0396 0.049 Uiso 1 2 calc R U P . .
C6 C 0.1498(7) 0.7138(9) 0.3603(15) 0.043(4) Uani 0.5 1 d . . P . .
H6A H 0.1603 0.7314 0.4455 0.064 Uiso 0.5 1 calc R U P . .
H6B H 0.1569 0.6657 0.3605 0.064 Uiso 0.5 1 calc R U P . .
H6C H 0.0978 0.7241 0.3367 0.064 Uiso 0.5 1 calc R U P . .
C7 C 0.3802(9) 0.6153(10) 0.6841(18) 0.026(3) Uani 0.672(11) 1 d . U P B 1
C8 C 0.4295(10) 0.6034(9) 0.7913(15) 0.034(4) Uani 0.672(11) 1 d . U P B 1
C9 C 0.5142(12) 0.6664(14) 0.9513(18) 0.092(7) Uani 0.672(11) 1 d . U P B 1
H9A H 0.5108 0.6948 1.0269 0.138 Uiso 0.672(11) 1 calc R U P B 1
H9B H 0.5446 0.6886 0.8860 0.138 Uiso 0.672(11) 1 calc R U P B 1
H9C H 0.5379 0.6243 0.9746 0.138 Uiso 0.672(11) 1 calc R U P B 1
C10 C 0.4372(12) 0.6536(11) 0.9002(15) 0.041(4) Uani 0.672(11) 1 d . U P B 1
H10 H 0.4205 0.6969 0.8633 0.050 Uiso 0.672(11) 1 calc R U P B 1
C11 C 0.3823(19) 0.638(2) 1.001(2) 0.054(6) Uani 0.672(11) 1 d . U P B 1
H11A H 0.3915 0.5938 1.0340 0.081 Uiso 0.672(11) 1 calc R U P B 1
H11B H 0.3314 0.6409 0.9659 0.081 Uiso 0.672(11) 1 calc R U P B 1
H11C H 0.3875 0.6707 1.0705 0.081 Uiso 0.672(11) 1 calc R U P B 1
C12 C 0.4693(11) 0.5423(9) 0.7953(15) 0.054(5) Uani 0.672(11) 1 d . U P B 1
H12 H 0.5024 0.5336 0.8642 0.065 Uiso 0.672(11) 1 calc R U P B 1
C13 C 0.4603(11) 0.4943(8) 0.6984(14) 0.063(4) Uani 0.672(11) 1 d . U P B 1
H13 H 0.4863 0.4534 0.7042 0.076 Uiso 0.672(11) 1 calc R U P B 1
C14 C 0.4141(13) 0.5064(8) 0.5952(15) 0.068(5) Uani 0.672(11) 1 d . U P B 1
H14 H 0.4117 0.4750 0.5279 0.081 Uiso 0.672(11) 1 calc R U P B 1
C15 C 0.3703(10) 0.5646(8) 0.5886(12) 0.041(4) Uani 0.672(11) 1 d . U P B 1
C16 C 0.3529(14) 0.5682(12) 0.341(2) 0.068(7) Uani 0.672(11) 1 d . U P B 1
H16A H 0.3920 0.6022 0.3350 0.102 Uiso 0.672(11) 1 calc R U P B 1
H16B H 0.3152 0.5756 0.2745 0.102 Uiso 0.672(11) 1 calc R U P B 1
H16C H 0.3754 0.5243 0.3302 0.102 Uiso 0.672(11) 1 calc R U P B 1
C17 C 0.3146(10) 0.5723(8) 0.4744(15) 0.044(4) Uani 0.672(11) 1 d . U P B 1
H17 H 0.2906 0.6170 0.4817 0.053 Uiso 0.672(11) 1 calc R U P B 1
C18 C 0.2499(14) 0.5184(9) 0.483(2) 0.073(7) Uani 0.672(11) 1 d . U P B 1
H18A H 0.2711 0.4743 0.4674 0.109 Uiso 0.672(11) 1 calc R U P B 1
H18B H 0.2115 0.5279 0.4181 0.109 Uiso 0.672(11) 1 calc R U P B 1
H18C H 0.2270 0.5197 0.5676 0.109 Uiso 0.672(11) 1 calc R U P B 1
C19 C 0.2230(5) 0.6282(4) 0.7696(8) 0.048(2) Uani 1 1 d . . . . .
H19A H 0.2548 0.5886 0.7718 0.072 Uiso 1 1 calc R U . . .
H19B H 0.1796 0.6201 0.7141 0.072 Uiso 1 1 calc R U . . .
H19C H 0.2055 0.6384 0.8560 0.072 Uiso 1 1 calc R U . . .
C20 C 0.2686(4) 0.6873(3) 0.7173(6) 0.0214(14) Uani 1 1 d . . . . .
C21 C 0.2334(5) 0.7500 0.7254(8) 0.022(2) Uani 1 2 d S T P . .
H21 H 0.1806 0.7500 0.7377 0.026 Uiso 1 2 calc R U P . .
N1 N 0.3308(4) 0.7500 0.4158(7) 0.0238(17) Uani 1 2 d S T P . .
N2 N 0.3066(5) 0.7500 0.3012(9) 0.045(3) Uani 1 2 d S T P . .
N3 N 0.3384(3) 0.6787(3) 0.6663(5) 0.0186(11) Uani 1 1 d . . . . .
Si1 Si 0.21136(16) 0.7500 0.2494(3) 0.0459(9) Uani 1 2 d S TU P . .
Re1 Re 0.39665(2) 0.7500 0.54844(3) 0.01829(13) Uani 1 2 d S T P A .
C18A C 0.209(3) 0.537(2) 0.472(5) 0.073(7) Uani 0.328(11) 1 d . . P B 2
H18D H 0.2249 0.4907 0.4694 0.109 Uiso 0.328(11) 1 calc R U P B 2
H18E H 0.1745 0.5459 0.4009 0.109 Uiso 0.328(11) 1 calc R U P B 2
H18F H 0.1825 0.5456 0.5529 0.109 Uiso 0.328(11) 1 calc R U P B 2
C16A C 0.316(3) 0.579(3) 0.324(5) 0.068(7) Uani 0.328(11) 1 d . . P B 2
H16D H 0.3566 0.6119 0.3189 0.102 Uiso 0.328(11) 1 calc R U P B 2
H16E H 0.2785 0.5887 0.2579 0.102 Uiso 0.328(11) 1 calc R U P B 2
H16F H 0.3369 0.5347 0.3097 0.102 Uiso 0.328(11) 1 calc R U P B 2
C13A C 0.406(2) 0.4749(19) 0.668(3) 0.063(4) Uani 0.328(11) 1 d . . P B 2
H13A H 0.4195 0.4295 0.6727 0.076 Uiso 0.328(11) 1 calc R U P B 2
C12A C 0.436(2) 0.523(2) 0.767(3) 0.054(5) Uani 0.328(11) 1 d . . P B 2
H12A H 0.4719 0.5096 0.8282 0.065 Uiso 0.328(11) 1 calc R U P B 2
C17A C 0.277(2) 0.5824(18) 0.462(4) 0.044(4) Uani 0.328(11) 1 d . . P B 2
H17A H 0.2611 0.6291 0.4792 0.053 Uiso 0.328(11) 1 calc R U P B 2
C14A C 0.361(3) 0.4962(19) 0.573(3) 0.068(5) Uani 0.328(11) 1 d . . P B 2
H14A H 0.3461 0.4650 0.5101 0.081 Uiso 0.328(11) 1 calc R U P B 2
C15A C 0.335(2) 0.5628(18) 0.560(3) 0.041(4) Uani 0.328(11) 1 d . . P B 2
C8A C 0.406(2) 0.590(2) 0.765(4) 0.034(4) Uani 0.328(11) 1 d . . P B 2
C9A C 0.513(3) 0.620(3) 0.927(4) 0.092(7) Uani 0.328(11) 1 d . . P B 2
H9A1 H 0.5483 0.6167 0.8556 0.138 Uiso 0.328(11) 1 calc R U P B 2
H9A2 H 0.5114 0.5778 0.9729 0.138 Uiso 0.328(11) 1 calc R U P B 2
H9A3 H 0.5302 0.6551 0.9855 0.138 Uiso 0.328(11) 1 calc R U P B 2
C7A C 0.357(2) 0.607(2) 0.664(4) 0.026(3) Uani 0.328(11) 1 d . . P B 2
C11A C 0.381(4) 0.626(6) 1.015(4) 0.054(6) Uani 0.328(11) 1 d D . P B 2
H11D H 0.3980 0.6586 1.0778 0.081 Uiso 0.164(6) 1 calc R U P B 2
H11E H 0.3268 0.6309 1.0013 0.081 Uiso 0.164(6) 1 calc R U P B 2
H11F H 0.3918 0.5812 1.0461 0.081 Uiso 0.164(6) 1 calc R U P B 2
H11G H 0.3464 0.5885 1.0056 0.081 Uiso 0.164(6) 1 calc R U P B 2
H11H H 0.4176 0.6162 1.0822 0.081 Uiso 0.164(6) 1 calc R U P B 2
H11I H 0.3526 0.6659 1.0374 0.081 Uiso 0.164(6) 1 calc R U P B 2
C10A C 0.428(3) 0.639(3) 0.873(3) 0.041(4) Uani 0.328(11) 1 d D . P B 2
H10A H 0.4243 0.6860 0.8444 0.050 Uiso 0.328(11) 1 calc R U P B 2

loop_
_atom_site_aniso_label
_atom_site_aniso_U_11
_atom_site_aniso_U_22
_atom_site_aniso_U_33
_atom_site_aniso_U_23
_atom_site_aniso_U_13
_atom_site_aniso_U_12
C1 0.016(5) 0.154(14) 0.020(6) 0.000 0.007(4) 0.000
C2 0.021(4) 0.092(8) 0.107(9) -0.032(7) 0.021(5) 0.016(5)
C3 0.015(3) 0.140(10) 0.043(5) 0.034(5) 0.005(3) 0.018(4)
C4 0.086(16) 0.045(11) 0.111(19) -0.014(13) -0.065(15) 0.024(11)
C5 0.016(6) 0.063(10) 0.019(6) -0.001(6) -0.001(5) -0.007(6)
C6 0.011(6) 0.081(12) 0.036(9) -0.009(8) 0.005(6) -0.008(7)
C7 0.039(10) 0.026(6) 0.013(7) -0.006(5) -0.003(7) 0.003(7)
C8 0.046(10) 0.045(9) 0.010(7) 0.004(6) -0.004(6) 0.013(7)
C9 0.082(10) 0.15(2) 0.040(9) -0.008(12) -0.024(8) -0.036(15)
C10 0.057(8) 0.046(11) 0.021(7) 0.008(7) -0.016(6) -0.003(7)
C11 0.085(7) 0.039(19) 0.037(6) -0.006(7) 0.013(6) 0.013(7)
C12 0.080(12) 0.061(10) 0.021(7) 0.010(6) 0.003(7) 0.033(9)
C13 0.091(11) 0.064(8) 0.036(7) -0.004(6) 0.006(8) 0.048(9)
C14 0.122(14) 0.049(7) 0.031(7) -0.012(6) 0.004(9) 0.043(10)
C15 0.075(11) 0.038(5) 0.010(6) -0.009(5) -0.010(6) 0.020(8)
C16 0.13(2) 0.051(10) 0.024(8) -0.016(7) 0.003(12) 0.010(12)
C17 0.078(12) 0.033(6) 0.020(5) -0.010(5) -0.012(9) -0.001(8)
C18 0.15(2) 0.039(11) 0.033(6) -0.009(7) -0.018(12) -0.026(11)
C19 0.067(6) 0.047(5) 0.028(4) -0.005(4) 0.006(4) -0.040(5)
C20 0.022(3) 0.035(4) 0.007(3) -0.005(3) 0.000(2) -0.013(3)
C21 0.009(4) 0.044(6) 0.012(4) 0.000 0.005(3) 0.000
N1 0.010(3) 0.045(5) 0.016(4) 0.000 -0.002(3) 0.000
N2 0.018(4) 0.081(8) 0.034(5) 0.000 0.011(4) 0.000
N3 0.029(3) 0.020(3) 0.006(2) -0.004(2) 0.000(2) 0.001(2)
Si1 0.0146(13) 0.104(3) 0.0189(14) 0.000 -0.0052(12) 0.000
Re1 0.00938(18) 0.0347(2) 0.01077(18) 0.000 0.00155(13) 0.000
C18A 0.15(2) 0.039(11) 0.033(6) -0.009(7) -0.018(12) -0.026(11)
C16A 0.13(2) 0.051(10) 0.024(8) -0.016(7) 0.003(12) 0.010(12)
C13A 0.091(11) 0.064(8) 0.036(7) -0.004(6) 0.006(8) 0.048(9)
C12A 0.080(12) 0.061(10) 0.021(7) 0.010(6) 0.003(7) 0.033(9)
C17A 0.078(12) 0.033(6) 0.020(5) -0.010(5) -0.012(9) -0.001(8)
C14A 0.122(14) 0.049(7) 0.031(7) -0.012(6) 0.004(9) 0.043(10)
C15A 0.075(11) 0.038(5) 0.010(6) -0.009(5) -0.010(6) 0.020(8)
C8A 0.046(10) 0.045(9) 0.010(7) 0.004(6) -0.004(6) 0.013(7)
C9A 0.082(10) 0.15(2) 0.040(9) -0.008(12) -0.024(8) -0.036(15)
C7A 0.039(10) 0.026(6) 0.013(7) -0.006(5) -0.003(7) 0.003(7)
C11A 0.085(7) 0.039(19) 0.037(6) -0.006(7) 0.013(6) 0.013(7)
C10A 0.057(8) 0.046(11) 0.021(7) 0.008(7) -0.016(6) -0.003(7)

loop_
_atom_type_symbol
_atom_type_description
_atom_type_scat_dispersion_real
_atom_type_scat_dispersion_imag
_atom_type_scat_source
C C 0.0034 0.0017 'Calculated using XDISP in WinGX (Farrugia, 1999)'
H H 0.0000 0.0000 'Calculated using XDISP in WinGX (Farrugia, 1999)'
N N 0.0065 0.0035 'Calculated using XDISP in WinGX (Farrugia, 1999)'
Si Si 0.0864 0.0750 'Calculated using XDISP in WinGX (Farrugia, 1999)'
Re Re -1.0625 7.5606 'Calculated using XDISP in WinGX (Farrugia, 1999)'

loop_
_geom_angle_atom_site_label_1
_geom_angle_atom_site_label_2
_geom_angle_atom_site_label_3
_geom_angle
_geom_angle_site_symmetry_1
_geom_angle_site_symmetry_3
C2 C1 C2 109.8(13) 7_575 .
C2 C1 Re1 73.9(6) 7_575 .
C2 C1 Re1 73.9(6) . .
C2 C1 H1 125.1 7_575 .
C2 C1 H1 125.1 . .
Re1 C1 H1 118.8 . .
C1 C2 C3 105.5(11) . .
C1 C2 Re1 69.5(6) . .
C3 C2 Re1 74.5(5) . .
C1 C2 H2 127.3 . .
C3 C2 H2 127.3 . .
Re1 C2 H2 120.7 . .
C3 C3 C2 109.7(7) 7_575 .
C3 C3 Re1 73.2(3) 7_575 .
C2 C3 Re1 69.7(5) . .
C3 C3 H3 125.2 7_575 .
C2 C3 H3 125.2 . .
Re1 C3 H3 123.5 . .
Si1 C4 H4A 109.5 . .
Si1 C4 H4B 109.5 . .
H4A C4 H4B 109.5 . .
Si1 C4 H4C 109.5 . .
H4A C4 H4C 109.5 . .
H4B C4 H4C 109.5 . .
Si1 C5 H5A 109.5 . .
Si1 C5 H5B 109.5 . .
H5A C5 H5B 109.5 . .
Si1 C5 H5C 109.5 . .
H5A C5 H5C 109.5 . .
H5B C5 H5C 109.5 . .
Si1 C6 H6A 109.5 . .
Si1 C6 H6B 109.5 . .
H6A C6 H6B 109.5 . .
Si1 C6 H6C 109.5 . .
H6A C6 H6C 109.5 . .
H6B C6 H6C 109.5 . .
C15 C7 C8 119.8(16) . .
C15 C7 N3 117.4(12) . .
C8 C7 N3 122.8(14) . .
C12 C8 C7 117.9(15) . .
C12 C8 C10 120.4(15) . .
C7 C8 C10 121.6(17) . .
C10 C9 H9A 109.5 . .
C10 C9 H9B 109.5 . .
H9A C9 H9B 109.5 . .
C10 C9 H9C 109.5 . .
H9A C9 H9C 109.5 . .
H9B C9 H9C 109.5 . .
C11 C10 C9 112.8(19) . .
C11 C10 C8 110(2) . .
C9 C10 C8 117.7(19) . .
C11 C10 H10 105.2 . .
C9 C10 H10 105.2 . .
C8 C10 H10 105.2 . .
C10 C11 H11A 109.5 . .
C10 C11 H11B 109.5 . .
H11A C11 H11B 109.5 . .
C10 C11 H11C 109.5 . .
H11A C11 H11C 109.5 . .
H11B C11 H11C 109.5 . .
C13 C12 C8 121.1(14) . .
C13 C12 H12 119.4 . .
C8 C12 H12 119.4 . .
C14 C13 C12 120.7(14) . .
C14 C13 H13 119.6 . .
C12 C13 H13 119.6 . .
C13 C14 C15 120.9(14) . .
C13 C14 H14 119.5 . .
C15 C14 H14 119.5 . .
C14 C15 C7 119.2(14) . .
C14 C15 C17 118.1(13) . .
C7 C15 C17 122.7(13) . .
C17 C16 H16A 109.5 . .
C17 C16 H16B 109.5 . .
H16A C16 H16B 109.5 . .
C17 C16 H16C 109.5 . .
H16A C16 H16C 109.5 . .
H16B C16 H16C 109.5 . .
C16 C17 C15 113.9(14) . .
C16 C17 C18 109.3(15) . .
C15 C17 C18 110.5(13) . .
C16 C17 H17 107.6 . .
C15 C17 H17 107.6 . .
C18 C17 H17 107.6 . .
C17 C18 H18A 109.5 . .
C17 C18 H18B 109.5 . .
H18A C18 H18B 109.5 . .
C17 C18 H18C 109.5 . .
H18A C18 H18C 109.5 . .
H18B C18 H18C 109.5 . .
C20 C19 H19A 109.5 . .
C20 C19 H19B 109.5 . .
H19A C19 H19B 109.5 . .
C20 C19 H19C 109.5 . .
H19A C19 H19C 109.5 . .
H19B C19 H19C 109.5 . .
N3 C20 C21 122.8(6) . .
N3 C20 C19 121.3(7) . .
C21 C20 C19 115.8(6) . .
C20 C21 C20 126.8(8) 7_575 .
C20 C21 H21 116.6 7_575 .
C20 C21 H21 116.6 . .
N2 N1 Re1 159.6(7) . .
N1 N2 Si1 127.5(7) . .
C20 N3 C7A 109.6(18) . .
C20 N3 C7 121.0(9) . .
C20 N3 Re1 125.1(4) . .
C7A N3 Re1 122.1(19) . .
C7 N3 Re1 113.8(8) . .
C6 Si1 C6 49.1(12) 7_575 .
C6 Si1 N2 113.0(6) 7_575 .
C6 Si1 N2 113.0(6) . .
C6 Si1 C5 139.0(7) 7_575 .
C6 Si1 C5 120.8(7) . .
N2 Si1 C5 107.0(5) . .
C6 Si1 C5 120.8(7) 7_575 7_575
C6 Si1 C5 139.0(7) . 7_575
N2 Si1 C5 107.0(5) . 7_575
C5 Si1 C5 33.9(10) . 7_575
C6 Si1 C4 104.8(11) 7_575 7_575
C6 Si1 C4 57.3(10) . 7_575
N2 Si1 C4 106.6(6) . 7_575
C5 Si1 C4 70.8(9) . 7_575
C5 Si1 C4 103.3(9) 7_575 7_575
C6 Si1 C4 57.3(10) 7_575 .
C6 Si1 C4 104.8(11) . .
N2 Si1 C4 106.6(6) . .
C5 Si1 C4 103.3(9) . .
C5 Si1 C4 70.8(9) 7_575 .
C4 Si1 C4 146.5(13) 7_575 .
N1 Re1 N3 97.4(2) . 7_575
N1 Re1 N3 97.4(2) . .
N3 Re1 N3 83.5(3) 7_575 .
N1 Re1 C1 85.5(4) . .
N3 Re1 C1 137.96(14) 7_575 .
N3 Re1 C1 137.96(14) . .
N1 Re1 C2 104.4(4) . 7_575
N3 Re1 C2 103.7(4) 7_575 7_575
N3 Re1 C2 155.8(3) . 7_575
C1 Re1 C2 36.6(4) . 7_575
N1 Re1 C2 104.4(4) . .
N3 Re1 C2 155.8(3) 7_575 .
N3 Re1 C2 103.7(4) . .
C1 Re1 C2 36.6(4) . .
C2 Re1 C2 61.0(7) 7_575 .
N1 Re1 C3 140.0(3) . 7_575
N3 Re1 C3 97.5(3) 7_575 7_575
N3 Re1 C3 121.1(3) . 7_575
C1 Re1 C3 59.2(4) . 7_575
C2 Re1 C3 35.8(4) 7_575 7_575
C2 Re1 C3 58.9(4) . 7_575
N1 Re1 C3 140.0(3) . .
N3 Re1 C3 121.1(3) 7_575 .
N3 Re1 C3 97.5(3) . .
C1 Re1 C3 59.2(4) . .
C2 Re1 C3 58.9(4) 7_575 .
C2 Re1 C3 35.8(4) . .
C3 Re1 C3 33.7(6) 7_575 .
C17A C18A H18D 109.5 . .
C17A C18A H18E 109.5 . .
H18D C18A H18E 109.5 . .
C17A C18A H18F 109.5 . .
H18D C18A H18F 109.5 . .
H18E C18A H18F 109.5 . .
C17A C16A H16D 109.5 . .
C17A C16A H16E 109.5 . .
H16D C16A H16E 109.5 . .
C17A C16A H16F 109.5 . .
H16D C16A H16F 109.5 . .
H16E C16A H16F 109.5 . .
C14A C13A C12A 121(3) . .
C14A C13A H13A 119.7 . .
C12A C13A H13A 119.7 . .
C8A C12A C13A 118(3) . .
C8A C12A H12A 121.2 . .
C13A C12A H12A 121.2 . .
C15A C17A C18A 110(3) . .
C15A C17A C16A 108(3) . .
C18A C17A C16A 112(4) . .
C15A C17A H17A 108.8 . .
C18A C17A H17A 108.8 . .
C16A C17A H17A 108.8 . .
C13A C14A C15A 124(3) . .
C13A C14A H14A 118.0 . .
C15A C14A H14A 118.0 . .
C14A C15A C7A 115(3) . .
C14A C15A C17A 122(3) . .
C7A C15A C17A 122(3) . .
C7A C8A C12A 117(4) . .
C7A C8A C10A 124(4) . .
C12A C8A C10A 119(4) . .
C10A C9A H9A1 109.5 . .
C10A C9A H9A2 109.5 . .
H9A1 C9A H9A2 109.5 . .
C10A C9A H9A3 109.5 . .
H9A1 C9A H9A3 109.5 . .
H9A2 C9A H9A3 109.5 . .
C8A C7A C15A 125(4) . .
C8A C7A N3 111(3) . .
C15A C7A N3 123(3) . .
C10A C11A H11D 109.5 . .
C10A C11A H11E 109.5 . .
H11D C11A H11E 109.5 . .
C10A C11A H11F 109.5 . .
H11D C11A H11F 109.5 . .
H11E C11A H11F 109.5 . .
C10A C11A H11G 109.5 . .
H11D C11A H11G 141.1 . .
H11E C11A H11G 56.3 . .
H11F C11A H11G 56.3 . .
C10A C11A H11H 109.5 . .
H11D C11A H11H 56.3 . .
H11E C11A H11H 141.1 . .
H11F C11A H11H 56.3 . .
H11G C11A H11H 109.5 . .
C10A C11A H11I 109.5 . .
H11D C11A H11I 56.3 . .
H11E C11A H11I 56.3 . .
H11F C11A H11I 141.1 . .
H11G C11A H11I 109.5 . .
H11H C11A H11I 109.5 . .
C8A C10A C9A 110(4) . .
C8A C10A C11A 115(4) . .
C9A C10A C11A 96(4) . .
C8A C10A H10A 111.8 . .
C9A C10A H10A 111.8 . .
C11A C10A H10A 111.8 . .

loop_
_geom_bond_atom_site_label_1
_geom_bond_atom_site_label_2
_geom_bond_distance
_geom_bond_site_symmetry_2
C1 C2 1.384(14) 7_575
C1 C2 1.384(14) .
C1 Re1 2.175(11) .
C1 H1 0.9300 .
C2 C3 1.392(15) .
C2 Re1 2.232(9) .
C2 H2 0.9300 .
C3 C3 1.33(2) 7_575
C3 Re1 2.293(8) .
C3 H3 0.9300 .
C4 Si1 2.092(18) .
C4 H4A 0.9600 .
C4 H4B 0.9600 .
C4 H4C 0.9600 .
C5 Si1 1.757(13) .
C5 H5A 0.9600 .
C5 H5B 0.9600 .
C5 H5C 0.9600 .
C6 Si1 1.722(15) .
C6 H6A 0.9600 .
C6 H6B 0.9600 .
C6 H6C 0.9600 .
C7 C15 1.41(2) .
C7 C8 1.416(18) .
C7 N3 1.46(2) .
C8 C12 1.39(2) .
C8 C10 1.50(2) .
C9 C10 1.46(3) .
C9 H9A 0.9600 .
C9 H9B 0.9600 .
C9 H9C 0.9600 .
C10 C11 1.44(2) .
C10 H10 0.9800 .
C11 H11A 0.9600 .
C11 H11B 0.9600 .
C11 H11C 0.9600 .
C12 C13 1.38(2) .
C12 H12 0.9300 .
C13 C14 1.35(2) .
C13 H13 0.9300 .
C14 C15 1.38(2) .
C14 H14 0.9300 .
C15 C17 1.530(17) .
C16 C17 1.52(3) .
C16 H16A 0.9600 .
C16 H16B 0.9600 .
C16 H16C 0.9600 .
C17 C18 1.56(3) .
C17 H17 0.9800 .
C18 H18A 0.9600 .
C18 H18B 0.9600 .
C18 H18C 0.9600 .
C19 C20 1.513(9) .
C19 H19A 0.9600 .
C19 H19B 0.9600 .
C19 H19C 0.9600 .
C20 N3 1.336(8) .
C20 C21 1.386(8) .
C21 C20 1.386(8) 7_575
C21 H21 0.9300 .
N1 N2 1.251(12) .
N1 Re1 1.782(7) .
N2 Si1 1.744(9) .
N3 C7A 1.46(5) .
N3 Re1 2.118(5) .
Si1 C6 1.722(15) 7_575
Si1 C5 1.757(13) 7_575
Si1 C4 2.092(18) 7_575
Re1 N3 2.118(5) 7_575
Re1 C2 2.232(9) 7_575
Re1 C3 2.293(8) 7_575
C18A C17A 1.50(6) .
C18A H18D 0.9600 .
C18A H18E 0.9600 .
C18A H18F 0.9600 .
C16A C17A 1.58(7) .
C16A H16D 0.9600 .
C16A H16E 0.9600 .
C16A H16F 0.9600 .
C13A C14A 1.32(5) .
C13A C12A 1.48(5) .
C13A H13A 0.9300 .
C12A C8A 1.43(6) .
C12A H12A 0.9300 .
C17A C15A 1.48(4) .
C17A H17A 0.9800 .
C14A C15A 1.40(5) .
C14A H14A 0.9300 .
C15A C7A 1.43(5) .
C8A C7A 1.38(5) .
C8A C10A 1.51(5) .
C9A C10A 1.64(7) .
C9A H9A1 0.9600 .
C9A H9A2 0.9600 .
C9A H9A3 0.9600 .
C11A C10A 1.6900(11) .
C11A H11D 0.9600 .
C11A H11E 0.9600 .
C11A H11F 0.9600 .
C11A H11G 0.9600 .
C11A H11H 0.9600 .
C11A H11I 0.9600 .
C10A H10A 0.9800 .
